data_4345544
loop_
_publ_author_name
'Nurdin, Lucie'
'Spasyuk, Denis M.'
'Piers, Warren E.'
'Maron, Laurent'

_publ_section_title
;
 Reactions of Neutral Cobalt(II) Complexes of a Dianionic Tetrapodal
 Pentadentate Ligand: Cobalt(III) Amides from Imido Radicals.
;
_journal_name_full 'Inorganic chemistry'
_journal_paper_doi 10.1021/acs.inorgchem.7b00174
_journal_year 2017
_chemical_formula_moiety 'C39 H39 B2 Co N10, 0.5(C6 H6) '
_chemical_formula_sum 'C42 H42 B2 Co N10'
_chemical_formula_weight 767.40
_space_group_crystal_system orthorhombic
_space_group_IT_number 43
_space_group_name_Hall 'F 2 -2d'
_space_group_name_H-M_alt 'F d d 2'
_symmetry_space_group_name_Hall 'F 2 -2d'
_symmetry_space_group_name_H-M 'F d d 2'
_atom_sites_solution_hydrogens mixed
_audit_creation_method SHELXL-2016/5
_cell_angle_alpha 90
_cell_angle_beta 90
_cell_angle_gamma 90
_cell_formula_units_Z 16
_cell_length_a 68.484(4)
_cell_length_b 27.6660(14)
_cell_length_c 7.9665(4)
_cell_measurement_reflns_used 9657
_cell_measurement_temperature 100
_cell_measurement_theta_max 25.5
_cell_measurement_theta_min 0.996
_cell_volume 15094.0(14)
_computing_cell_refinement 'DENZO & ScalePACK (Otwinowski & Minor 1997)'
_computing_data_collection 'Collect (Bruker AXS BV, 1997-2004)'
_computing_data_reduction 'Denzx (Farrugia 2012)'
_computing_molecular_graphics 'Bruker SHELXTL'
_computing_publication_material 'LinXTL v. 5.8.9 (Spasyuk, 2009)'
_computing_structure_refinement 'SHELXL-2014 (Sheldrick 2014)'
_computing_structure_solution 'SHELXS-2014/6 (Sheldrick, 2014)'
_diffrn_ambient_temperature 100(2)
_diffrn_measured_fraction_theta_full 0.996
_diffrn_measured_fraction_theta_max 0.996
_diffrn_measurement_device_type 'Bruker APEX-II CCD'
_diffrn_measurement_method '\w & \p scans'
_diffrn_radiation_type MoK\a
_diffrn_radiation_wavelength 0.71073
_diffrn_reflns_av_R_equivalents 0.1571
_diffrn_reflns_av_unetI/netI 0.0846
_diffrn_reflns_Laue_measured_fraction_full 0.996
_diffrn_reflns_Laue_measured_fraction_max 0.996
_diffrn_reflns_limit_h_max 81
_diffrn_reflns_limit_h_min -82
_diffrn_reflns_limit_k_max 33
_diffrn_reflns_limit_k_min -33
_diffrn_reflns_limit_l_max 7
_diffrn_reflns_limit_l_min -9
_diffrn_reflns_number 29101
_diffrn_reflns_point_group_measured_fraction_full 0.998
_diffrn_reflns_point_group_measured_fraction_max 0.998
_diffrn_reflns_theta_full 24.984
_diffrn_reflns_theta_max 24.984
_diffrn_reflns_theta_min 1.893
_diffrn_source 'Fine focused sealed X-Ray tube'
_exptl_absorpt_coefficient_mu 0.501
_exptl_absorpt_correction_T_max 0.995
_exptl_absorpt_correction_T_min 0.953
_exptl_absorpt_correction_type multi-scan
_exptl_absorpt_process_details 'ScalePACK (Otwinowski & Minor, 1997)'
_exptl_crystal_colour Green
_exptl_crystal_density_diffrn 1.351
_exptl_crystal_density_method 'not measured'
_exptl_crystal_description needle
_exptl_crystal_F_000 6416
_exptl_crystal_size_max 0.46
_exptl_crystal_size_mid 0.08
_exptl_crystal_size_min 0.01
_refine_diff_density_max 0.593
_refine_diff_density_min -0.709
_refine_diff_density_rms 0.126
_refine_ls_abs_structure_details
;
 Refined as an inversion twin.
;
_refine_ls_abs_structure_Flack 0.06(5)
_refine_ls_extinction_method none
_refine_ls_goodness_of_fit_ref 1.215
_refine_ls_hydrogen_treatment mixed
_refine_ls_matrix_type full
_refine_ls_number_parameters 577
_refine_ls_number_reflns 5536
_refine_ls_number_restraints 924
_refine_ls_restrained_S_all 1.129
_refine_ls_R_factor_all 0.1024
_refine_ls_R_factor_gt 0.0855
_refine_ls_shift/su_max 0.000
_refine_ls_shift/su_mean 0.000
_refine_ls_structure_factor_coef Fsqd
_refine_ls_weighting_details 'w=1/[\s^2^(Fo^2^)+(0.0435P)^2^+304.3969P] where P=(Fo^2^+2Fc^2^)/3'
_refine_ls_weighting_scheme calc
_refine_ls_wR_factor_gt 0.1796
_refine_ls_wR_factor_ref 0.1926
_reflns_Friedel_coverage 0.856
_reflns_Friedel_fraction_full 0.999
_reflns_Friedel_fraction_max 0.999
_reflns_number_gt 4885
_reflns_number_total 5536
_reflns_threshold_expression 'I > 2\s(I)'
_cod_data_source_file ic7b00174_si_002.cif
_cod_data_source_block 2-tBu
_cod_database_code 4345544
_shelx_shelxl_version_number 2016/5
_shelx_space_group_comment
;
The symmetry employed for this shelxl refinement is uniquely defined
by the following loop, which should always be used as a source of
symmetry information in preference to the above space-group names.
They are only intended as comments.
;
_shelx_estimated_absorpt_t_min 0.802
_shelx_estimated_absorpt_t_max 0.995

loop_
_space_group_symop_operation_xyz
'x, y, z'
'-x, -y, z'
'x+1/4, -y+1/4, z+1/4'
'-x+1/4, y+1/4, z+1/4'
'x, y+1/2, z+1/2'
'-x, -y+1/2, z+1/2'
'x+1/4, -y+3/4, z+3/4'
'-x+1/4, y+3/4, z+3/4'
'x+1/2, y, z+1/2'
'-x+1/2, -y, z+1/2'
'x+3/4, -y+1/4, z+3/4'
'-x+3/4, y+1/4, z+3/4'
'x+1/2, y+1/2, z'
'-x+1/2, -y+1/2, z'
'x+3/4, -y+3/4, z+1/4'
'-x+3/4, y+3/4, z+1/4'

loop_
_atom_site_label
_atom_site_type_symbol
_atom_site_fract_x
_atom_site_fract_y
_atom_site_fract_z
_atom_site_U_iso_or_equiv
_atom_site_adp_type
_atom_site_occupancy
_atom_site_site_symmetry_order
_atom_site_calc_flag
_atom_site_refinement_flags_posn
_atom_site_refinement_flags_adp
_atom_site_refinement_flags_occupancy
_atom_site_disorder_assembly
_atom_site_disorder_group
B1 B 0.39258(17) 0.2547(4) 0.561(3) 0.023(2) Uani 1 1 d . . . . .
B2 B 0.32609(17) 0.1931(4) 0.370(3) 0.020(2) Uani 1 1 d . . . . .
C1 C 0.34938(14) 0.1892(3) 0.349(2) 0.019(2) Uani 1 1 d . . . . .
C2 C 0.35895(15) 0.1588(4) 0.233(2) 0.024(2) Uani 1 1 d . . . . .
H2 H 0.351508 0.140970 0.154298 0.029 Uiso 1 1 calc R U . . .
C3 C 0.37911(16) 0.1548(4) 0.234(2) 0.027(3) Uani 1 1 d . . . . .
H3 H 0.385422 0.132836 0.160173 0.032 Uiso 1 1 calc R U . . .
C4 C 0.39004(14) 0.1831(3) 0.344(3) 0.024(2) Uani 1 1 d . . . . .
H4 H 0.403825 0.179457 0.348390 0.029 Uiso 1 1 calc R U . . .
C5 C 0.38074(16) 0.2170(4) 0.446(2) 0.020(2) Uani 1 1 d . . . . .
C6 C 0.36324(17) 0.2698(4) 0.936(2) 0.023(2) Uani 1 1 d . . . . .
H6 H 0.351089 0.276895 0.987761 0.027 Uiso 1 1 calc R U . . .
C7 C 0.38150(17) 0.2677(4) 1.018(3) 0.030(3) Uani 1 1 d . . . . .
H7 H 0.384087 0.273181 1.133764 0.036 Uiso 1 1 calc R U . . .
C8 C 0.39490(16) 0.2559(4) 0.893(2) 0.026(2) Uani 1 1 d . . . . .
H8 H 0.408528 0.251248 0.908362 0.031 Uiso 1 1 calc R U . . .
C9 C 0.36543(18) 0.3669(4) 0.514(3) 0.031(3) Uani 1 1 d . . . . .
H9 H 0.353528 0.384492 0.516282 0.038 Uiso 1 1 calc R U . . .
C10 C 0.38387(19) 0.3875(4) 0.512(3) 0.035(3) Uani 1 1 d . . . . .
H10 H 0.387010 0.420907 0.510450 0.041 Uiso 1 1 calc R U . . .
C11 C 0.39677(17) 0.3488(4) 0.513(2) 0.029(3) Uani 1 1 d . . . . .
H11 H 0.410613 0.351148 0.515220 0.035 Uiso 1 1 calc R U . . .
C12 C 0.41568(15) 0.2463(4) 0.538(2) 0.023(2) Uani 1 1 d . . . . .
C13 C 0.42614(18) 0.2671(4) 0.406(2) 0.034(3) Uani 1 1 d . . . . .
H13 H 0.419683 0.289721 0.335454 0.041 Uiso 1 1 calc R U . . .
C14 C 0.44570(18) 0.2561(5) 0.373(3) 0.040(3) Uani 1 1 d . . . . .
H14 H 0.452500 0.272194 0.285188 0.048 Uiso 1 1 calc R U . . .
C15 C 0.45503(19) 0.2214(5) 0.469(3) 0.044(3) Uani 1 1 d . . . . .
H15 H 0.468120 0.212403 0.444829 0.052 Uiso 1 1 calc R U . . .
C16 C 0.44526(16) 0.2002(4) 0.600(3) 0.040(3) Uani 1 1 d . . . . .
H16 H 0.451737 0.176959 0.667466 0.049 Uiso 1 1 calc R U . . .
C17 C 0.42578(16) 0.2124(4) 0.634(2) 0.029(3) Uani 1 1 d . . . . .
H17 H 0.419306 0.197147 0.725601 0.035 Uiso 1 1 calc R U . . .
C18 C 0.32350(16) 0.2110(4) 0.817(2) 0.029(3) Uani 1 1 d . . . . .
H18 H 0.327184 0.227229 0.917188 0.035 Uiso 1 1 calc R U . . .
C19 C 0.31027(16) 0.1728(4) 0.809(3) 0.031(3) Uani 1 1 d . . . . .
H19 H 0.303543 0.158069 0.900032 0.037 Uiso 1 1 calc R U . . .
C20 C 0.30906(17) 0.1615(4) 0.646(2) 0.028(3) Uani 1 1 d . . . . .
H20 H 0.300907 0.137136 0.599925 0.034 Uiso 1 1 calc R U . . .
C21 C 0.32688(16) 0.3234(4) 0.312(3) 0.029(3) Uani 1 1 d . . . . .
H21 H 0.331893 0.354259 0.341585 0.034 Uiso 1 1 calc R U . . .
C22 C 0.31443(16) 0.3153(4) 0.181(2) 0.028(2) Uani 1 1 d . . . . .
H22 H 0.309007 0.338375 0.105902 0.033 Uiso 1 1 calc R U . . .
C23 C 0.31156(16) 0.2654(4) 0.183(2) 0.024(2) Uani 1 1 d . . . . .
H23 H 0.303760 0.247766 0.105805 0.029 Uiso 1 1 calc R U . . .
C24 C 0.31188(16) 0.1536(4) 0.280(2) 0.026(2) Uani 1 1 d . . . . .
C25A C 0.3185(12) 0.105(3) 0.275(3) 0.026(4) Uani 0.22(4) 1 d D U P A 1
H25A H 0.331798 0.096745 0.294533 0.031 Uiso 0.22(4) 1 calc R U P A 1
C26A C 0.3044(7) 0.070(2) 0.241(4) 0.027(3) Uani 0.22(4) 1 d D U P A 1
H26A H 0.308431 0.037218 0.236593 0.032 Uiso 0.22(4) 1 calc R U P A 1
C27A C 0.2847(8) 0.081(2) 0.212(6) 0.028(3) Uani 0.22(4) 1 d D U P A 1
H27A H 0.275426 0.056172 0.188336 0.034 Uiso 0.22(4) 1 calc R U P A 1
C28A C 0.2794(12) 0.130(2) 0.219(7) 0.029(3) Uani 0.22(4) 1 d D U P A 1
H28A H 0.266390 0.140016 0.201240 0.034 Uiso 0.22(4) 1 calc R U P A 1
C29A C 0.2944(11) 0.162(4) 0.254(5) 0.028(4) Uani 0.22(4) 1 d D U P A 1
H29A H 0.290683 0.194932 0.259298 0.034 Uiso 0.22(4) 1 calc R U P A 1
C25B C 0.3175(3) 0.1058(9) 0.2409(16) 0.024(3) Uani 0.78(4) 1 d . U P A 2
H25B H 0.330673 0.096758 0.259594 0.028 Uiso 0.78(4) 1 calc R U P A 2
C26B C 0.3049(2) 0.0714(6) 0.1768(19) 0.029(3) Uani 0.78(4) 1 d . U P A 2
H26B H 0.309580 0.039808 0.152879 0.035 Uiso 0.78(4) 1 calc R U P A 2
C27B C 0.2858(2) 0.0826(6) 0.148(2) 0.028(3) Uani 0.78(4) 1 d . U P A 2
H27B H 0.277064 0.059141 0.103453 0.033 Uiso 0.78(4) 1 calc R U P A 2
C28B C 0.2794(4) 0.1284(7) 0.183(2) 0.029(3) Uani 0.78(4) 1 d . U P A 2
H28B H 0.266097 0.136042 0.162869 0.035 Uiso 0.78(4) 1 calc R U P A 2
C29B C 0.2913(3) 0.1638(10) 0.248(2) 0.028(3) Uani 0.78(4) 1 d . U P A 2
H29B H 0.286197 0.195009 0.270604 0.033 Uiso 0.78(4) 1 calc R U P A 2
C30 C 0.31693(17) 0.3371(4) 0.711(2) 0.026(2) Uani 1 1 d . U . . .
C31 C 0.31369(17) 0.3857(4) 0.766(2) 0.030(2) Uani 1 1 d . U . . .
H31 H 0.324604 0.404018 0.802724 0.036 Uiso 1 1 calc R U . . .
C32 C 0.29530(17) 0.4075(4) 0.768(3) 0.033(2) Uani 1 1 d . U . . .
H32 H 0.294145 0.439639 0.809428 0.040 Uiso 1 1 calc R U . . .
C33 C 0.27880(17) 0.3839(4) 0.713(3) 0.032(2) Uani 1 1 d . U . . .
C34 C 0.28129(17) 0.3362(4) 0.658(2) 0.034(2) Uani 1 1 d . U . . .
H34 H 0.270287 0.318529 0.618995 0.041 Uiso 1 1 calc R U . . .
C35 C 0.29946(17) 0.3146(4) 0.658(2) 0.031(2) Uani 1 1 d . U . . .
H35 H 0.300280 0.282088 0.619630 0.037 Uiso 1 1 calc R U . . .
C36 C 0.25881(18) 0.4085(5) 0.705(3) 0.039(3) Uani 1 1 d . . . . .
C37A C 0.2534(9) 0.412(2) 0.514(5) 0.050(8) Uani 0.26(3) 1 d D U P B 1
H37A H 0.247165 0.382339 0.476956 0.075 Uiso 0.26(3) 1 calc R U P B 1
H37B H 0.265360 0.417665 0.447989 0.075 Uiso 0.26(3) 1 calc R U P B 1
H37C H 0.244475 0.439521 0.496560 0.075 Uiso 0.26(3) 1 calc R U P B 1
C38A C 0.2440(9) 0.3767(19) 0.788(8) 0.044(8) Uani 0.26(3) 1 d D U P B 1
H38A H 0.247663 0.342752 0.772630 0.066 Uiso 0.26(3) 1 calc R U P B 1
H38B H 0.231145 0.382466 0.738413 0.066 Uiso 0.26(3) 1 calc R U P B 1
H38C H 0.243537 0.384079 0.908636 0.066 Uiso 0.26(3) 1 calc R U P B 1
C39A C 0.2600(9) 0.4572(17) 0.778(9) 0.051(7) Uani 0.26(3) 1 d D U P B 1
H39A H 0.246888 0.471209 0.785378 0.077 Uiso 0.26(3) 1 calc R U P B 1
H39B H 0.268238 0.477720 0.706893 0.077 Uiso 0.26(3) 1 calc R U P B 1
H39C H 0.265713 0.455287 0.890777 0.077 Uiso 0.26(3) 1 calc R U P B 1
C37B C 0.2571(3) 0.4386(8) 0.547(3) 0.052(5) Uani 0.74(3) 1 d D U P B 2
H37D H 0.262375 0.420424 0.451770 0.078 Uiso 0.74(3) 1 calc R U P B 2
H37E H 0.264561 0.468645 0.561118 0.078 Uiso 0.74(3) 1 calc R U P B 2
H37F H 0.243378 0.446361 0.526408 0.078 Uiso 0.74(3) 1 calc R U P B 2
C38B C 0.2418(3) 0.3719(7) 0.709(4) 0.052(5) Uani 0.74(3) 1 d D U P B 2
H38D H 0.239514 0.359234 0.595856 0.078 Uiso 0.74(3) 1 calc R U P B 2
H38E H 0.229921 0.387984 0.749427 0.078 Uiso 0.74(3) 1 calc R U P B 2
H38F H 0.245064 0.345118 0.784733 0.078 Uiso 0.74(3) 1 calc R U P B 2
C39B C 0.2559(3) 0.4423(8) 0.859(3) 0.049(5) Uani 0.74(3) 1 d D U P B 2
H39D H 0.245070 0.464482 0.836720 0.073 Uiso 0.74(3) 1 calc R U P B 2
H39E H 0.267901 0.460942 0.877728 0.073 Uiso 0.74(3) 1 calc R U P B 2
H39F H 0.253019 0.422869 0.958379 0.073 Uiso 0.74(3) 1 calc R U P B 2
C40 C 0.250000 0.250000 0.329(4) 0.057(5) Uani 1 2 d S T P . .
H40 H 0.250000 0.250002 0.448703 0.069 Uiso 1 2 calc R U P . .
C41 C 0.2621(2) 0.2815(5) 0.242(3) 0.053(4) Uani 1 1 d . . . . .
H41 H 0.270346 0.303108 0.302121 0.064 Uiso 1 1 calc R U . . .
C42 C 0.2623(2) 0.2813(5) 0.071(3) 0.059(4) Uani 1 1 d . . . . .
H42 H 0.270708 0.302482 0.010753 0.070 Uiso 1 1 calc R U . . .
C43 C 0.250000 0.250000 -0.015(4) 0.057(5) Uani 1 2 d S T P . .
H43 H 0.250000 0.249999 -0.134580 0.068 Uiso 1 2 calc R U P . .
Co1 Co 0.34769(2) 0.26966(5) 0.5838(19) 0.0175(3) Uani 1 1 d . . . . .
N1 N 0.36057(12) 0.2188(3) 0.447(2) 0.0178(18) Uani 1 1 d . . . . .
N2 N 0.36585(12) 0.2601(3) 0.774(2) 0.0174(18) Uani 1 1 d . . . . .
N3 N 0.38536(12) 0.2523(3) 0.749(2) 0.0202(18) Uani 1 1 d . . . . .
N4 N 0.36679(13) 0.3181(3) 0.512(2) 0.024(2) Uani 1 1 d . . . . .
N5 N 0.38625(13) 0.3069(3) 0.511(2) 0.022(2) Uani 1 1 d . . . . .
N6 N 0.33017(12) 0.2213(3) 0.667(2) 0.0188(18) Uani 1 1 d . . . . .
N7 N 0.32128(12) 0.1902(3) 0.558(2) 0.0202(18) Uani 1 1 d . . . . .
N8 N 0.33112(13) 0.2831(3) 0.394(2) 0.0202(18) Uani 1 1 d . . . . .
N9 N 0.32147(12) 0.2463(3) 0.311(2) 0.0212(19) Uani 1 1 d . . . . .
N10A N 0.33430(13) 0.3179(3) 0.728(2) 0.0217(19) Uani 1 1 d D U . . .
H1N H 0.3406(13) 0.343(2) 0.739(14) 0.03(3) Uiso 1 1 d D . . . .

loop_
_atom_site_aniso_label
_atom_site_aniso_U_11
_atom_site_aniso_U_22
_atom_site_aniso_U_33
_atom_site_aniso_U_23
_atom_site_aniso_U_13
_atom_site_aniso_U_12
B1 0.025(5) 0.016(5) 0.028(6) 0.007(5) 0.001(5) 0.004(4)
B2 0.025(5) 0.011(4) 0.024(6) 0.002(4) 0.005(4) 0.006(4)
C1 0.019(4) 0.012(4) 0.028(6) 0.005(4) 0.006(4) 0.000(3)
C2 0.025(5) 0.019(5) 0.028(7) -0.007(5) -0.002(5) -0.002(4)
C3 0.029(5) 0.020(6) 0.033(7) -0.009(5) 0.010(5) 0.004(4)
C4 0.019(5) 0.016(5) 0.037(7) 0.000(5) 0.001(5) 0.002(4)
C5 0.026(4) 0.013(5) 0.022(6) 0.006(4) 0.005(4) 0.002(4)
C6 0.034(5) 0.013(5) 0.021(5) -0.004(5) 0.004(4) 0.001(5)
C7 0.039(6) 0.024(6) 0.028(6) 0.003(5) -0.005(4) -0.007(5)
C8 0.024(5) 0.023(6) 0.031(6) 0.011(5) -0.010(4) -0.003(4)
C9 0.043(6) 0.012(4) 0.039(8) 0.003(5) -0.005(5) 0.008(4)
C10 0.049(6) 0.014(5) 0.041(8) 0.010(5) -0.002(6) -0.002(4)
C11 0.025(5) 0.029(5) 0.034(7) 0.004(5) 0.008(5) -0.007(4)
C12 0.019(4) 0.018(5) 0.033(7) -0.002(4) 0.000(4) -0.004(4)
C13 0.036(6) 0.033(6) 0.034(7) -0.003(5) 0.010(5) 0.006(5)
C14 0.038(6) 0.040(7) 0.042(8) -0.006(5) 0.017(6) 0.006(5)
C15 0.030(6) 0.045(8) 0.057(9) 0.002(6) 0.005(6) 0.001(5)
C16 0.027(5) 0.038(7) 0.056(9) 0.009(6) -0.002(6) 0.008(5)
C17 0.027(5) 0.021(5) 0.039(7) -0.002(5) -0.001(5) -0.003(4)
C18 0.033(6) 0.038(6) 0.016(5) -0.005(5) 0.002(5) -0.006(5)
C19 0.026(6) 0.037(6) 0.029(6) -0.005(5) 0.005(5) -0.011(5)
C20 0.033(6) 0.021(5) 0.030(6) 0.001(4) 0.003(5) -0.010(4)
C21 0.033(6) 0.019(5) 0.034(7) 0.008(5) -0.007(5) 0.000(4)
C22 0.029(6) 0.029(5) 0.026(6) 0.010(5) 0.001(4) 0.006(5)
C23 0.023(6) 0.028(5) 0.021(6) 0.004(5) 0.001(4) 0.007(4)
C24 0.025(4) 0.026(4) 0.027(7) -0.011(4) 0.003(4) 0.000(4)
C25A 0.025(5) 0.023(5) 0.028(7) -0.005(6) 0.003(6) -0.001(4)
C26A 0.027(5) 0.026(5) 0.028(6) -0.004(5) 0.002(5) -0.003(4)
C27A 0.028(5) 0.028(5) 0.029(6) -0.003(5) 0.000(5) -0.005(4)
C28A 0.027(5) 0.028(5) 0.030(6) -0.002(5) -0.001(5) -0.003(4)
C29A 0.027(5) 0.027(6) 0.031(6) -0.003(6) 0.000(5) -0.002(5)
C25B 0.022(4) 0.021(4) 0.027(6) -0.004(5) 0.001(5) 0.000(4)
C26B 0.031(4) 0.027(4) 0.030(6) -0.006(5) 0.002(4) -0.004(4)
C27B 0.028(4) 0.027(4) 0.028(5) -0.005(4) 0.000(4) -0.006(4)
C28B 0.027(4) 0.030(4) 0.031(5) -0.001(4) 0.000(4) -0.003(4)
C29B 0.027(5) 0.026(5) 0.031(5) -0.005(4) 0.000(4) 0.000(4)
C30 0.035(4) 0.014(4) 0.027(5) -0.004(4) 0.006(4) 0.004(3)
C31 0.031(5) 0.019(4) 0.040(6) -0.005(4) 0.001(4) 0.002(4)
C32 0.033(5) 0.023(5) 0.044(6) -0.004(4) -0.003(4) 0.006(4)
C33 0.030(4) 0.024(4) 0.042(6) 0.006(4) -0.002(4) 0.008(4)
C34 0.031(5) 0.027(5) 0.044(6) -0.001(5) -0.006(5) 0.005(4)
C35 0.035(5) 0.018(4) 0.041(6) -0.007(4) 0.001(4) 0.005(4)
C36 0.032(5) 0.038(6) 0.046(7) 0.005(5) -0.001(5) 0.015(5)
C37A 0.044(14) 0.053(16) 0.053(10) 0.011(11) -0.010(10) 0.015(14)
C38A 0.035(11) 0.047(13) 0.050(16) 0.002(13) 0.004(14) 0.015(10)
C39A 0.047(13) 0.045(9) 0.062(13) 0.001(10) -0.001(12) 0.019(9)
C37B 0.048(9) 0.049(10) 0.059(9) 0.019(8) 0.001(8) 0.018(8)
C38B 0.039(8) 0.050(9) 0.067(14) 0.006(9) -0.009(10) 0.006(7)
C39B 0.026(8) 0.057(10) 0.063(10) -0.011(8) 0.011(8) 0.014(7)
C40 0.046(11) 0.069(13) 0.056(13) 0.000 0.000 0.010(8)
C41 0.045(8) 0.048(8) 0.066(8) -0.012(7) -0.003(7) 0.011(6)
C42 0.047(8) 0.067(10) 0.063(8) 0.002(8) 0.004(8) 0.015(7)
C43 0.058(13) 0.061(13) 0.050(13) 0.000 0.000 0.024(9)
Co1 0.0183(6) 0.0116(6) 0.0225(7) -0.0017(6) -0.0007(6) 0.0018(6)
N1 0.020(4) 0.012(4) 0.021(5) 0.000(3) 0.001(3) 0.001(3)
N2 0.021(4) 0.010(4) 0.021(4) 0.003(3) 0.002(3) 0.001(3)
N3 0.018(4) 0.015(4) 0.027(4) 0.002(4) 0.001(3) 0.004(3)
N4 0.028(4) 0.011(4) 0.033(6) 0.005(4) 0.004(4) 0.002(3)
N5 0.026(4) 0.014(4) 0.025(5) 0.004(4) 0.004(4) -0.004(3)
N6 0.019(4) 0.020(4) 0.017(4) 0.001(3) 0.001(3) -0.002(3)
N7 0.024(4) 0.016(4) 0.021(4) -0.002(3) 0.000(4) 0.001(3)
N8 0.022(4) 0.015(4) 0.023(5) 0.000(3) 0.001(3) 0.004(3)
N9 0.027(4) 0.017(4) 0.020(5) -0.001(3) -0.003(4) 0.002(3)
N10A 0.022(3) 0.024(3) 0.019(3) -0.004(2) -0.002(2) -0.003(2)

loop_
_atom_type_symbol
_atom_type_description
_atom_type_scat_dispersion_real
_atom_type_scat_dispersion_imag
_atom_type_scat_source
C C 0.0033 0.0016 'International Tables Vol C Tables 4.2.6.8 and 6.1.1.4'
H H 0.0000 0.0000 'International Tables Vol C Tables 4.2.6.8 and 6.1.1.4'
B B 0.0013 0.0007 'International Tables Vol C Tables 4.2.6.8 and 6.1.1.4'
Co Co 0.3494 0.9721 'International Tables Vol C Tables 4.2.6.8 and 6.1.1.4'
N N 0.0061 0.0033 'International Tables Vol C Tables 4.2.6.8 and 6.1.1.4'

loop_
_geom_angle_atom_site_label_1
_geom_angle_atom_site_label_2
_geom_angle_atom_site_label_3
_geom_angle
_geom_angle_site_symmetry_1
_geom_angle_site_symmetry_3
N5 B1 N3 101.1(8) . .
N5 B1 C5 108.5(9) . .
N3 B1 C5 110.6(9) . .
N5 B1 C12 112.2(9) . .
N3 B1 C12 114.0(9) . .
C5 B1 C12 110.0(9) . .
N7 B2 N9 107.3(8) . .
N7 B2 C1 107.9(9) . .
N9 B2 C1 103.4(8) . .
N7 B2 C24 105.2(8) . .
N9 B2 C24 112.2(9) . .
C1 B2 C24 120.3(9) . .
N1 C1 C2 118.0(9) . .
N1 C1 B2 117.3(9) . .
C2 C1 B2 124.6(9) . .
C3 C2 C1 120.7(10) . .
C3 C2 H2 119.7 . .
C1 C2 H2 119.7 . .
C2 C3 C4 119.5(10) . .
C2 C3 H3 120.2 . .
C4 C3 H3 120.2 . .
C3 C4 C5 120.0(10) . .
C3 C4 H4 120.0 . .
C5 C4 H4 120.0 . .
N1 C5 C4 118.7(10) . .
N1 C5 B1 118.8(9) . .
C4 C5 B1 122.5(10) . .
N2 C6 C7 108.9(10) . .
N2 C6 H6 125.6 . .
C7 C6 H6 125.6 . .
C8 C7 C6 105.1(11) . .
C8 C7 H7 127.5 . .
C6 C7 H7 127.5 . .
N3 C8 C7 108.3(10) . .
N3 C8 H8 125.9 . .
C7 C8 H8 125.9 . .
N4 C9 C10 110.3(10) . .
N4 C9 H9 124.8 . .
C10 C9 H9 124.8 . .
C9 C10 C11 105.3(9) . .
C9 C10 H10 127.4 . .
C11 C10 H10 127.4 . .
N5 C11 C10 108.6(10) . .
N5 C11 H11 125.7 . .
C10 C11 H11 125.7 . .
C17 C12 C13 115.9(10) . .
C17 C12 B1 121.6(9) . .
C13 C12 B1 121.9(10) . .
C12 C13 C14 122.9(12) . .
C12 C13 H13 118.5 . .
C14 C13 H13 118.5 . .
C15 C14 C13 119.2(13) . .
C15 C14 H14 120.4 . .
C13 C14 H14 120.4 . .
C16 C15 C14 119.5(12) . .
C16 C15 H15 120.3 . .
C14 C15 H15 120.3 . .
C15 C16 C17 120.8(12) . .
C15 C16 H16 119.6 . .
C17 C16 H16 119.6 . .
C12 C17 C16 121.6(12) . .
C12 C17 H17 119.2 . .
C16 C17 H17 119.2 . .
N6 C18 C19 110.6(11) . .
N6 C18 H18 124.7 . .
C19 C18 H18 124.7 . .
C20 C19 C18 105.2(11) . .
C20 C19 H19 127.4 . .
C18 C19 H19 127.4 . .
C19 C20 N7 109.1(10) . .
C19 C20 H20 125.4 . .
N7 C20 H20 125.4 . .
N8 C21 C22 112.2(10) . .
N8 C21 H21 123.9 . .
C22 C21 H21 123.9 . .
C21 C22 C23 103.8(10) . .
C21 C22 H22 128.1 . .
C23 C22 H22 128.1 . .
N9 C23 C22 109.3(10) . .
N9 C23 H23 125.4 . .
C22 C23 H23 125.4 . .
C29A C24 C25A 119(5) . .
C25B C24 C29B 113.8(16) . .
C29A C24 B2 122(4) . .
C25B C24 B2 124.4(12) . .
C25A C24 B2 117(3) . .
C29B C24 B2 121.6(13) . .
C26A C25A C24 116(7) . .
C26A C25A H25A 121.9 . .
C24 C25A H25A 121.9 . .
C25A C26A C27A 124(6) . .
C25A C26A H26A 118.2 . .
C27A C26A H26A 118.2 . .
C28A C27A C26A 116(6) . .
C28A C27A H27A 121.8 . .
C26A C27A H27A 121.8 . .
C29A C28A C27A 116(8) . .
C29A C28A H28A 122.0 . .
C27A C28A H28A 122.0 . .
C24 C29A C28A 129(9) . .
C24 C29A H29A 115.5 . .
C28A C29A H29A 115.5 . .
C26B C25B C24 124(2) . .
C26B C25B H25B 118.0 . .
C24 C25B H25B 118.0 . .
C27B C26B C25B 120.2(19) . .
C27B C26B H26B 119.9 . .
C25B C26B H26B 119.9 . .
C26B C27B C28B 118.7(18) . .
C26B C27B H27B 120.6 . .
C28B C27B H27B 120.6 . .
C27B C28B C29B 123(2) . .
C27B C28B H28B 118.4 . .
C29B C28B H28B 118.4 . .
C28B C29B C24 120(2) . .
C28B C29B H29B 119.9 . .
C24 C29B H29B 119.9 . .
N10A C30 C35 128.4(10) . .
N10A C30 C31 119.3(11) . .
C35 C30 C31 112.0(10) . .
C32 C31 C30 123.4(11) . .
C32 C31 H31 118.3 . .
C30 C31 H31 118.3 . .
C33 C32 C31 122.0(11) . .
C33 C32 H32 119.0 . .
C31 C32 H32 119.0 . .
C32 C33 C34 116.6(10) . .
C32 C33 C36 122.4(11) . .
C34 C33 C36 120.9(11) . .
C35 C34 C33 121.2(11) . .
C35 C34 H34 119.4 . .
C33 C34 H34 119.4 . .
C34 C35 C30 124.8(11) . .
C34 C35 H35 117.6 . .
C30 C35 H35 117.6 . .
C39A C36 C38A 114(3) . .
C39A C36 C33 110(3) . .
C38A C36 C33 109(2) . .
C37B C36 C33 110.4(12) . .
C37B C36 C38B 108.7(13) . .
C33 C36 C38B 112.5(12) . .
C37B C36 C39B 108.2(11) . .
C33 C36 C39B 110.4(12) . .
C38B C36 C39B 106.5(12) . .
C39A C36 C37A 109(2) . .
C38A C36 C37A 108(3) . .
C33 C36 C37A 106(2) . .
C36 C37A H37A 109.5 . .
C36 C37A H37B 109.5 . .
H37A C37A H37B 109.5 . .
C36 C37A H37C 109.5 . .
H37A C37A H37C 109.5 . .
H37B C37A H37C 109.5 . .
C36 C38A H38A 109.5 . .
C36 C38A H38B 109.5 . .
H38A C38A H38B 109.5 . .
C36 C38A H38C 109.5 . .
H38A C38A H38C 109.5 . .
H38B C38A H38C 109.5 . .
C36 C39A H39A 109.5 . .
C36 C39A H39B 109.5 . .
H39A C39A H39B 109.5 . .
C36 C39A H39C 109.5 . .
H39A C39A H39C 109.5 . .
H39B C39A H39C 109.5 . .
C36 C37B H37D 109.5 . .
C36 C37B H37E 109.5 . .
H37D C37B H37E 109.5 . .
C36 C37B H37F 109.5 . .
H37D C37B H37F 109.5 . .
H37E C37B H37F 109.5 . .
C36 C38B H38D 109.5 . .
C36 C38B H38E 109.5 . .
H38D C38B H38E 109.5 . .
C36 C38B H38F 109.5 . .
H38D C38B H38F 109.5 . .
H38E C38B H38F 109.5 . .
C36 C39B H39D 109.5 . .
C36 C39B H39E 109.5 . .
H39D C39B H39E 109.5 . .
C36 C39B H39F 109.5 . .
H39D C39B H39F 109.5 . .
H39E C39B H39F 109.5 . .
C41 C40 C41 120(2) . 14
C41 C40 H40 120.0 . .
C41 C40 H40 120.0 14 .
C42 C41 C40 120.2(18) . .
C42 C41 H41 119.9 . .
C40 C41 H41 119.9 . .
C41 C42 C43 119.3(17) . .
C41 C42 H42 120.3 . .
C43 C42 H42 120.3 . .
C42 C43 C42 121(2) 14 .
C42 C43 H43 119.5 14 .
C42 C43 H43 119.5 . .
N6 Co1 N8 92.2(4) . .
N6 Co1 N4 175.9(4) . .
N8 Co1 N4 91.9(4) . .
N6 Co1 N2 92.0(4) . .
N8 Co1 N2 175.8(4) . .
N4 Co1 N2 83.9(4) . .
N6 Co1 N10A 88.8(4) . .
N8 Co1 N10A 93.0(4) . .
N4 Co1 N10A 91.0(4) . .
N2 Co1 N10A 86.4(4) . .
N6 Co1 N1 88.5(3) . .
N8 Co1 N1 88.1(4) . .
N4 Co1 N1 91.6(4) . .
N2 Co1 N1 92.7(3) . .
N10A Co1 N1 177.2(4) . .
C1 N1 C5 122.6(9) . .
C1 N1 Co1 119.2(7) . .
C5 N1 Co1 118.0(7) . .
C6 N2 N3 107.7(9) . .
C6 N2 Co1 129.1(8) . .
N3 N2 Co1 121.6(7) . .
C8 N3 N2 110.1(9) . .
C8 N3 B1 131.7(9) . .
N2 N3 B1 115.9(8) . .
C9 N4 N5 107.0(9) . .
C9 N4 Co1 129.3(8) . .
N5 N4 Co1 119.9(6) . .
C11 N5 N4 108.7(8) . .
C11 N5 B1 129.5(9) . .
N4 N5 B1 118.6(8) . .
C18 N6 N7 106.6(9) . .
C18 N6 Co1 133.4(8) . .
N7 N6 Co1 120.0(7) . .
C20 N7 N6 108.5(9) . .
C20 N7 B2 132.1(9) . .
N6 N7 B2 119.4(8) . .
C21 N8 N9 106.2(9) . .
C21 N8 Co1 132.8(8) . .
N9 N8 Co1 121.0(6) . .
C23 N9 N8 108.5(8) . .
C23 N9 B2 134.4(9) . .
N8 N9 B2 116.7(8) . .
C30 N10A Co1 129.0(8) . .
C30 N10A H1N 98(8) . .
Co1 N10A H1N 113(8) . .

loop_
_geom_bond_atom_site_label_1
_geom_bond_atom_site_label_2
_geom_bond_distance
_geom_bond_site_symmetry_2
B1 N5 1.559(13) .
B1 N3 1.579(16) .
B1 C5 1.604(17) .
B1 C12 1.609(15) .
B2 N7 1.542(15) .
B2 N9 1.575(13) .
B2 C1 1.607(15) .
B2 C24 1.628(16) .
C1 N1 1.364(13) .
C1 C2 1.409(15) .
C2 C3 1.385(15) .
C2 H2 0.9500 .
C3 C4 1.391(15) .
C3 H3 0.9500 .
C4 C5 1.399(15) .
C4 H4 0.9500 .
C5 N1 1.382(14) .
C6 N2 1.332(13) .
C6 C7 1.413(16) .
C6 H6 0.9500 .
C7 C8 1.394(17) .
C7 H7 0.9500 .
C8 N3 1.326(14) .
C8 H8 0.9500 .
C9 N4 1.353(13) .
C9 C10 1.386(17) .
C9 H9 0.9500 .
C10 C11 1.387(16) .
C10 H10 0.9500 .
C11 N5 1.367(13) .
C11 H11 0.9500 .
C12 C17 1.395(15) .
C12 C13 1.398(16) .
C13 C14 1.399(16) .
C13 H13 0.9500 .
C14 C15 1.385(19) .
C14 H14 0.9500 .
C15 C16 1.368(19) .
C15 H15 0.9500 .
C16 C17 1.404(15) .
C16 H16 0.9500 .
C17 H17 0.9500 .
C18 N6 1.309(14) .
C18 C19 1.392(15) .
C18 H18 0.9500 .
C19 C20 1.338(17) .
C19 H19 0.9500 .
C20 N7 1.349(14) .
C20 H20 0.9500 .
C21 N8 1.321(13) .
C21 C22 1.368(16) .
C21 H21 0.9500 .
C22 C23 1.396(15) .
C22 H22 0.9500 .
C23 N9 1.332(14) .
C23 H23 0.9500 .
C24 C29A 1.24(9) .
C24 C25B 1.41(3) .
C24 C25A 1.42(10) .
C24 C29B 1.46(3) .
C25A C26A 1.39(3) .
C25A H25A 0.9500 .
C26A C27A 1.40(3) .
C26A H26A 0.9500 .
C27A C28A 1.40(3) .
C27A H27A 0.9500 .
C28A C29A 1.39(3) .
C28A H28A 0.9500 .
C29A H29A 0.9500 .
C25B C26B 1.38(2) .
C25B H25B 0.9500 .
C26B C27B 1.37(2) .
C26B H26B 0.9500 .
C27B C28B 1.37(2) .
C27B H27B 0.9500 .
C28B C29B 1.37(2) .
C28B H28B 0.9500 .
C29B H29B 0.9500 .
C30 N10A 1.310(14) .
C30 C35 1.414(16) .
C30 C31 1.431(15) .
C31 C32 1.396(16) .
C31 H31 0.9500 .
C32 C33 1.378(17) .
C32 H32 0.9500 .
C33 C34 1.401(16) .
C33 C36 1.530(16) .
C34 C35 1.382(15) .
C34 H34 0.9500 .
C35 H35 0.9500 .
C36 C39A 1.47(4) .
C36 C38A 1.50(4) .
C36 C37B 1.51(2) .
C36 C38B 1.55(2) .
C36 C39B 1.55(2) .
C36 C37A 1.57(4) .
C37A H37A 0.9800 .
C37A H37B 0.9800 .
C37A H37C 0.9800 .
C38A H38A 0.9800 .
C38A H38B 0.9800 .
C38A H38C 0.9800 .
C39A H39A 0.9800 .
C39A H39B 0.9800 .
C39A H39C 0.9800 .
C37B H37D 0.9800 .
C37B H37E 0.9800 .
C37B H37F 0.9800 .
C38B H38D 0.9800 .
C38B H38E 0.9800 .
C38B H38F 0.9800 .
C39B H39D 0.9800 .
C39B H39E 0.9800 .
C39B H39F 0.9800 .
C40 C41 1.39(2) .
C40 C41 1.39(2) 14
C40 H40 0.9500 .
C41 C42 1.37(2) .
C41 H41 0.9500 .
C42 C43 1.388(19) .
C42 H42 0.9500 .
C43 H43 0.9500 .
Co1 N6 1.917(9) .
Co1 N8 1.927(9) .
Co1 N4 1.956(9) .
Co1 N2 1.976(9) .
Co1 N10A 1.987(9) .
Co1 N1 1.988(8) .
N2 N3 1.368(12) .
N4 N5 1.368(12) .
N6 N7 1.365(12) .
N8 N9 1.385(12) .
N10A H1N 0.82(3) .

loop_
_geom_torsion_atom_site_label_1
_geom_torsion_atom_site_label_2
_geom_torsion_atom_site_label_3
_geom_torsion_atom_site_label_4
_geom_torsion
_geom_torsion_site_symmetry_1
_geom_torsion_site_symmetry_4
N7 B2 C1 N1 -49.9(12) . .
N9 B2 C1 N1 63.5(12) . .
C24 B2 C1 N1 -170.5(9) . .
N7 B2 C1 C2 132.7(11) . .
N9 B2 C1 C2 -113.8(11) . .
C24 B2 C1 C2 12.2(16) . .
N1 C1 C2 C3 8.1(16) . .
B2 C1 C2 C3 -174.6(10) . .
C1 C2 C3 C4 -3.7(17) . .
C2 C3 C4 C5 -3.0(17) . .
C3 C4 C5 N1 5.1(16) . .
C3 C4 C5 B1 -173.2(10) . .
N5 B1 C5 N1 -56.0(13) . .
N3 B1 C5 N1 54.1(12) . .
C12 B1 C5 N1 -179.1(9) . .
N5 B1 C5 C4 122.3(11) . .
N3 B1 C5 C4 -127.6(10) . .
C12 B1 C5 C4 -0.8(14) . .
N2 C6 C7 C8 -0.3(12) . .
C6 C7 C8 N3 1.1(12) . .
N4 C9 C10 C11 -1.4(15) . .
C9 C10 C11 N5 1.7(14) . .
N5 B1 C12 C17 153.0(10) . .
N3 B1 C12 C17 38.8(14) . .
C5 B1 C12 C17 -86.1(13) . .
N5 B1 C12 C13 -36.7(15) . .
N3 B1 C12 C13 -151.0(10) . .
C5 B1 C12 C13 84.2(12) . .
C17 C12 C13 C14 -1.8(17) . .
B1 C12 C13 C14 -172.5(11) . .
C12 C13 C14 C15 3(2) . .
C13 C14 C15 C16 -3(2) . .
C14 C15 C16 C17 1(2) . .
C13 C12 C17 C16 0.2(17) . .
B1 C12 C17 C16 171.0(11) . .
C15 C16 C17 C12 0(2) . .
N6 C18 C19 C20 -1.2(14) . .
C18 C19 C20 N7 1.5(13) . .
N8 C21 C22 C23 -1.8(14) . .
C21 C22 C23 N9 1.3(13) . .
N7 B2 C24 C29A 78(3) . .
N9 B2 C24 C29A -38(3) . .
C1 B2 C24 C29A -160(2) . .
N7 B2 C24 C25B -95.6(10) . .
N9 B2 C24 C25B 148.1(9) . .
C1 B2 C24 C25B 26.3(14) . .
N7 B2 C24 C25A -85.0(19) . .
N9 B2 C24 C25A 158.7(18) . .
C1 B2 C24 C25A 37(2) . .
N7 B2 C24 C29B 78.9(10) . .
N9 B2 C24 C29B -37.4(12) . .
C1 B2 C24 C29B -159.3(9) . .
C29A C24 C25A C26A 0.0(3) . .
B2 C24 C25A C26A 163.5(16) . .
C24 C25A C26A C27A 0.0(2) . .
C25A C26A C27A C28A -0.1(4) . .
C26A C27A C28A C29A 0.0(6) . .
C25A C24 C29A C28A 0.0(7) . .
B2 C24 C29A C28A -163(2) . .
C27A C28A C29A C24 0.0(8) . .
C29B C24 C25B C26B 0.1(3) . .
B2 C24 C25B C26B 174.9(10) . .
C24 C25B C26B C27B 0.0(2) . .
C25B C26B C27B C28B -0.1(5) . .
C26B C27B C28B C29B 0.0(7) . .
C27B C28B C29B C24 0.2(8) . .
C25B C24 C29B C28B -0.2(6) . .
B2 C24 C29B C28B -175.2(10) . .
N10A C30 C31 C32 -173.2(12) . .
C35 C30 C31 C32 0.7(18) . .
C30 C31 C32 C33 -2(2) . .
C31 C32 C33 C34 1.3(19) . .
C31 C32 C33 C36 -176.1(12) . .
C32 C33 C34 C35 -0.3(19) . .
C36 C33 C34 C35 177.1(12) . .
C33 C34 C35 C30 -1(2) . .
N10A C30 C35 C34 173.6(13) . .
C31 C30 C35 C34 0.3(19) . .
C32 C33 C36 C39A -5(3) . .
C34 C33 C36 C39A 177(3) . .
C32 C33 C36 C38A -131(3) . .
C34 C33 C36 C38A 52(3) . .
C32 C33 C36 C37B 81.2(18) . .
C34 C33 C36 C37B -96.1(17) . .
C32 C33 C36 C38B -157.2(16) . .
C34 C33 C36 C38B 26(2) . .
C32 C33 C36 C39B -38.4(19) . .
C34 C33 C36 C39B 144.3(15) . .
C32 C33 C36 C37A 113(3) . .
C34 C33 C36 C37A -64(3) . .
C41 C40 C41 C42 -0.5(10) 14 .
C40 C41 C42 C43 0.9(19) . .
C41 C42 C43 C42 -0.5(10) . 14
C2 C1 N1 C5 -6.0(15) . .
B2 C1 N1 C5 176.5(9) . .
C2 C1 N1 Co1 170.1(8) . .
B2 C1 N1 Co1 -7.5(12) . .
C4 C5 N1 C1 -0.5(16) . .
B1 C5 N1 C1 177.8(9) . .
C4 C5 N1 Co1 -176.6(8) . .
B1 C5 N1 Co1 1.8(12) . .
C7 C6 N2 N3 -0.6(11) . .
C7 C6 N2 Co1 -166.4(7) . .
C7 C8 N3 N2 -1.6(12) . .
C7 C8 N3 B1 160.0(10) . .
C6 N2 N3 C8 1.4(11) . .
Co1 N2 N3 C8 168.4(7) . .
C6 N2 N3 B1 -163.4(8) . .
Co1 N2 N3 B1 3.6(11) . .
N5 B1 N3 C8 -102.5(12) . .
C5 B1 N3 C8 142.6(11) . .
C12 B1 N3 C8 18.1(15) . .
N5 B1 N3 N2 58.2(10) . .
C5 B1 N3 N2 -56.6(11) . .
C12 B1 N3 N2 178.9(8) . .
C10 C9 N4 N5 0.5(14) . .
C10 C9 N4 Co1 158.3(9) . .
C10 C11 N5 N4 -1.5(13) . .
C10 C11 N5 B1 -160.7(12) . .
C9 N4 N5 C11 0.6(12) . .
Co1 N4 N5 C11 -159.7(8) . .
C9 N4 N5 B1 162.4(10) . .
Co1 N4 N5 B1 2.1(13) . .
N3 B1 N5 C11 94.9(13) . .
C5 B1 N5 C11 -148.7(11) . .
C12 B1 N5 C11 -27.0(17) . .
N3 B1 N5 N4 -62.6(11) . .
C5 B1 N5 N4 53.8(13) . .
C12 B1 N5 N4 175.5(9) . .
C19 C18 N6 N7 0.4(12) . .
C19 C18 N6 Co1 177.5(8) . .
C19 C20 N7 N6 -1.4(13) . .
C19 C20 N7 B2 179.4(10) . .
C18 N6 N7 C20 0.6(11) . .
Co1 N6 N7 C20 -177.0(7) . .
C18 N6 N7 B2 180.0(9) . .
Co1 N6 N7 B2 2.4(11) . .
N9 B2 N7 C20 122.4(11) . .
C1 B2 N7 C20 -126.7(11) . .
C24 B2 N7 C20 2.8(14) . .
N9 B2 N7 N6 -56.8(11) . .
C1 B2 N7 N6 54.0(11) . .
C24 B2 N7 N6 -176.4(8) . .
C22 C21 N8 N9 1.6(13) . .
C22 C21 N8 Co1 178.8(8) . .
C22 C23 N9 N8 -0.4(12) . .
C22 C23 N9 B2 -172.3(11) . .
C21 N8 N9 C23 -0.7(12) . .
Co1 N8 N9 C23 -178.4(7) . .
C21 N8 N9 B2 172.8(9) . .
Co1 N8 N9 B2 -4.8(12) . .
N7 B2 N9 C23 -131.2(12) . .
C1 B2 N9 C23 114.9(13) . .
C24 B2 N9 C23 -16.1(17) . .
N7 B2 N9 N8 57.4(11) . .
C1 B2 N9 N8 -56.5(11) . .
C24 B2 N9 N8 172.5(8) . .
C35 C30 N10A Co1 39.5(18) . .
C31 C30 N10A Co1 -147.7(9) . .
